data_4071904
loop_
_publ_author_name
'Kuniyasu, Hitoshi'
'Takekawa, Kazunobu'
'Yamashita, Fumikazu'
'Miyafuji, Kiyoshi'
'Asano, Shigehito'
'Takai, Yasutomo'
'Ohtaka, Atsushi'
'Tanaka, Aoi'
'Sugoh, Kunihiko'
'Kurosawa, Hideo'
'Kambe, Nobuaki'

_publ_section_title
;
 Insertion of Alkynes into an ArS&#x2212;Pt Bond: Regio- and
 Stereoselective Thermal Reactions, Facilitation by &#x201C;o-Halogen
 Effect&#x201D; and Photoirradiation, Different Alkyne Preferences
 Depending on the Ancillary Ligand, and Application to a Catalytic
 Reaction
;
_journal_issue 18
_journal_name_full Organometallics
_journal_page_first 4788
_journal_paper_doi 10.1021/om800464y
_journal_volume 27
_journal_year 2008
_chemical_formula_moiety 'C42 H34 Br Cl P2 Pt S '
_chemical_formula_sum 'C42 H34 Br Cl P2 Pt S'
_chemical_formula_weight 943.19
_space_group_IT_number 2
_symmetry_cell_setting triclinic
_symmetry_Int_Tables_number 2
_symmetry_space_group_name_Hall '-P 1'
_symmetry_space_group_name_H-M 'P -1'
_cell_angle_alpha 83.9070(8)
_cell_angle_beta 77.300(1)
_cell_angle_gamma 74.767(1)
_cell_formula_units_Z 2
_cell_length_a 9.1621(3)
_cell_length_b 11.6340(3)
_cell_length_c 20.2010(5)
_cell_measurement_reflns_used 16266
_cell_measurement_temperature 203.2
_cell_measurement_theta_max 27.5
_cell_measurement_theta_min 2.0
_cell_volume 2024.10(10)
_computing_cell_refinement PROCESS-AUTO
_computing_data_collection PROCESS-AUTO
_computing_data_reduction 'teXsan Ver. 1.11'
_computing_publication_material 'teXsan Ver. 1.11'
_computing_structure_refinement 'teXsan Ver. 1.10'
_computing_structure_solution SAPI91
_diffrn_detector_area_resol_mean 10.00
_diffrn_measured_fraction_theta_full 0.9924
_diffrn_measured_fraction_theta_max 0.9924
_diffrn_measurement_device_type 'Rigaku RAXIS-RAPID Imaging Plate'
_diffrn_measurement_method \w
_diffrn_radiation_type 'Mo K\a'
_diffrn_radiation_wavelength 0.7107
_diffrn_reflns_av_R_equivalents 0.027
_diffrn_reflns_limit_h_max 11
_diffrn_reflns_limit_h_min -11
_diffrn_reflns_limit_k_max 15
_diffrn_reflns_limit_k_min -15
_diffrn_reflns_limit_l_max 26
_diffrn_reflns_limit_l_min -26
_diffrn_reflns_number 19134
_diffrn_reflns_theta_full 27.49
_diffrn_reflns_theta_max 27.49
_exptl_absorpt_coefficient_mu 4.666
_exptl_absorpt_correction_T_max 0.627
_exptl_absorpt_correction_T_min 0.453
_exptl_absorpt_correction_type multi-scan
_exptl_absorpt_process_details '(Higashi, 1995)'
_exptl_crystal_colour yellow
_exptl_crystal_density_diffrn 1.547
_exptl_crystal_density_method 'not measured'
_exptl_crystal_description prism
_exptl_crystal_size_max 0.150
_exptl_crystal_size_mid 0.150
_exptl_crystal_size_min 0.100
_refine_diff_density_max 3.86
_refine_diff_density_min -2.48
_refine_ls_extinction_method none
_refine_ls_goodness_of_fit_ref 2.548
_refine_ls_hydrogen_treatment noref
_refine_ls_number_parameters 433
_refine_ls_number_reflns 8059
_refine_ls_R_factor_gt 0.0483
_refine_ls_shift/su_max 1.1365
_refine_ls_structure_factor_coef Fsqd
_refine_ls_weighting_details 'w = 1/[\s^2^(Fo^2^) + (0.05000(Max(Fo^2^,0) + 2Fc^2^)/3)^2^]'
_refine_ls_weighting_scheme calc
_refine_ls_wR_factor_ref 0.1511
_reflns_number_gt 8059
_reflns_number_total 9190
_reflns_threshold_expression F^2^>3.0\s(F^2^)
_cod_data_source_file om800464y_si_001.cif
_cod_data_source_block yama11-2
_cod_original_cell_volume 2024.10(9)
_cod_original_sg_symbol_H-M 'P -1         '
_cod_original_formula_sum 'C42 H34 Br Cl P2 Pt S '
_cod_database_code 4071904

loop_
_symmetry_equiv_pos_as_xyz
x,y,z
-x,-y,-z

loop_
_atom_site_label
_atom_site_type_symbol
_atom_site_fract_x
_atom_site_fract_y
_atom_site_fract_z
_atom_site_U_iso_or_equiv
_atom_site_adp_type
_atom_site_occupancy
_atom_site_calc_flag
Pt Pt 0.22348(3) 0.22206(2) 0.29611(1) 0.02352(7) Uani 1.00 d
Br Br -0.0605(3) 0.3468(1) 0.0798(1) 0.1352(8) Uani 1.00 d
Cl Cl 0.3300(2) 0.2041(2) 0.39316(10) 0.0381(5) Uani 1.00 d
S S 0.1030(3) 0.2410(2) 0.2056(1) 0.0385(5) Uani 1.00 d
P(1) P 0.2085(2) 0.4255(2) 0.29515(9) 0.0242(4) Uani 1.00 d
P(2) P 0.2226(2) 0.0219(2) 0.30429(9) 0.0266(4) Uani 1.00 d
C(1) C 0.215(2) 0.2904(8) 0.1336(4) 0.061(3) Uani 1.00 d
C(2) C 0.143(2) 0.3378(9) 0.0741(6) 0.097(5) Uani 1.00 d
C(3) C 0.220(4) 0.379(2) 0.0190(8) 0.164(9) Uani 1.00 d
C(4) C 0.377(4) 0.374(2) 0.0150(7) 0.141(8) Uani 1.00 d
C(5) C 0.452(2) 0.334(1) 0.0650(9) 0.115(6) Uani 1.00 d
C(6) C 0.370(2) 0.2863(10) 0.1273(5) 0.075(4) Uani 1.00 d
C(7) C 0.1718(8) 0.5246(6) 0.2211(4) 0.028(2) Uani 1.00 d
C(8) C 0.0316(9) 0.5400(7) 0.2014(4) 0.036(2) Uani 1.00 d
C(9) C 0.000(1) 0.6159(8) 0.1452(4) 0.045(2) Uani 1.00 d
C(10) C 0.107(1) 0.6770(8) 0.1102(4) 0.052(3) Uani 1.00 d
C(11) C 0.245(1) 0.6626(9) 0.1308(5) 0.052(3) Uani 1.00 d
C(12) C 0.2793(10) 0.5856(7) 0.1854(4) 0.038(2) Uani 1.00 d
C(13) C 0.3834(8) 0.4521(6) 0.3123(4) 0.031(2) Uani 1.00 d
C(14) C 0.5236(9) 0.3891(8) 0.2775(5) 0.042(2) Uani 1.00 d
C(15) C 0.6618(10) 0.4082(9) 0.2870(5) 0.049(2) Uani 1.00 d
C(16) C 0.660(1) 0.486(1) 0.3312(5) 0.055(3) Uani 1.00 d
C(17) C 0.516(1) 0.555(1) 0.3689(5) 0.062(3) Uani 1.00 d
C(18) C 0.3825(10) 0.5310(8) 0.3572(4) 0.041(2) Uani 1.00 d
C(19) C 0.0501(8) 0.4953(6) 0.3612(4) 0.029(2) Uani 1.00 d
C(20) C -0.0065(10) 0.6190(7) 0.3612(5) 0.041(2) Uani 1.00 d
C(21) C -0.132(1) 0.6722(8) 0.4114(5) 0.049(3) Uani 1.00 d
C(22) C -0.1962(10) 0.6028(9) 0.4623(5) 0.049(2) Uani 1.00 d
C(23) C -0.1397(9) 0.4769(8) 0.4631(4) 0.041(2) Uani 1.00 d
C(24) C -0.0189(9) 0.4254(7) 0.4133(4) 0.033(2) Uani 1.00 d
C(25) C 0.2494(9) -0.0603(6) 0.3851(4) 0.034(2) Uani 1.00 d
C(26) C 0.388(1) -0.0780(7) 0.4058(4) 0.042(2) Uani 1.00 d
C(27) C 0.411(1) -0.1386(9) 0.4680(5) 0.059(3) Uani 1.00 d
C(28) C 0.290(2) -0.180(1) 0.5095(5) 0.072(4) Uani 1.00 d
C(29) C 0.155(2) -0.163(1) 0.4890(6) 0.079(4) Uani 1.00 d
C(30) C 0.130(1) -0.1015(8) 0.4271(5) 0.050(3) Uani 1.00 d
C(31) C 0.0404(8) 0.0022(6) 0.2903(4) 0.030(2) Uani 1.00 d
C(32) C -0.0965(10) 0.0820(8) 0.3186(5) 0.044(2) Uani 1.00 d
C(33) C -0.2357(10) 0.0713(9) 0.3097(5) 0.051(3) Uani 1.00 d
C(34) C -0.241(1) -0.0197(10) 0.2711(5) 0.052(3) Uani 1.00 d
C(35) C -0.106(1) -0.0992(9) 0.2438(5) 0.052(3) Uani 1.00 d
C(36) C 0.034(1) -0.0894(8) 0.2534(5) 0.042(2) Uani 1.00 d
C(37) C 0.3724(8) -0.0686(7) 0.2415(4) 0.031(2) Uani 1.00 d
C(38) C 0.448(1) -0.1843(7) 0.2573(5) 0.044(2) Uani 1.00 d
C(39) C 0.563(1) -0.2500(9) 0.2075(5) 0.056(3) Uani 1.00 d
C(40) C 0.596(1) -0.1988(9) 0.1425(5) 0.053(3) Uani 1.00 d
C(41) C 0.519(1) -0.088(1) 0.1279(5) 0.066(3) Uani 1.00 d
C(42) C 0.408(1) -0.0203(8) 0.1758(4) 0.048(2) Uani 1.00 d
H(1) H 0.1676 0.4121 -0.0199 0.1690 Uiso 1.00 calc
H(2) H 0.4357 0.4075 -0.0288 0.1597 Uiso 1.00 calc
H(3) H 0.5689 0.3317 0.0609 0.1476 Uiso 1.00 calc
H(4) H 0.4242 0.2497 0.1664 0.0967 Uiso 1.00 calc
H(5) H -0.0459 0.4961 0.2276 0.0437 Uiso 1.00 calc
H(6) H -0.1018 0.6272 0.1309 0.0541 Uiso 1.00 calc
H(7) H 0.0850 0.7313 0.0692 0.0622 Uiso 1.00 calc
H(8) H 0.3231 0.7085 0.1060 0.0625 Uiso 1.00 calc
H(9) H 0.3814 0.5726 0.1998 0.0462 Uiso 1.00 calc
H(10) H 0.5263 0.3283 0.2453 0.0498 Uiso 1.00 calc
H(11) H 0.7624 0.3626 0.2601 0.0591 Uiso 1.00 calc
H(12) H 0.7606 0.4991 0.3381 0.0645 Uiso 1.00 calc
H(13) H 0.5125 0.6141 0.4017 0.0713 Uiso 1.00 calc
H(14) H 0.2806 0.5746 0.3840 0.0493 Uiso 1.00 calc
H(15) H 0.0444 0.6705 0.3256 0.0500 Uiso 1.00 calc
H(16) H -0.1752 0.7611 0.4094 0.0589 Uiso 1.00 calc
H(17) H -0.2843 0.6396 0.4988 0.0574 Uiso 1.00 calc
H(18) H -0.1875 0.4256 0.5006 0.0489 Uiso 1.00 calc
H(19) H 0.0203 0.3360 0.4141 0.0406 Uiso 1.00 calc
H(20) H 0.4753 -0.0471 0.3760 0.0505 Uiso 1.00 calc
H(21) H 0.5131 -0.1536 0.4821 0.0686 Uiso 1.00 calc
H(22) H 0.3057 -0.2225 0.5546 0.0868 Uiso 1.00 calc
H(23) H 0.0687 -0.1936 0.5198 0.0984 Uiso 1.00 calc
H(24) H 0.0264 -0.0870 0.4130 0.0601 Uiso 1.00 calc
H(25) H -0.0930 0.1478 0.3463 0.0535 Uiso 1.00 calc
H(26) H -0.3336 0.1295 0.3303 0.0610 Uiso 1.00 calc
H(27) H -0.3431 -0.0261 0.2633 0.0613 Uiso 1.00 calc
H(28) H -0.1103 -0.1655 0.2170 0.0621 Uiso 1.00 calc
H(29) H 0.1309 -0.1487 0.2329 0.0500 Uiso 1.00 calc
H(30) H 0.4219 -0.2209 0.3045 0.0548 Uiso 1.00 calc
H(31) H 0.6197 -0.3341 0.2194 0.0671 Uiso 1.00 calc
H(32) H 0.6796 -0.2444 0.1069 0.0630 Uiso 1.00 calc
H(33) H 0.5406 -0.0542 0.0796 0.0771 Uiso 1.00 calc
H(34) H 0.3529 0.0643 0.1632 0.0589 Uiso 1.00 calc

loop_
_atom_site_aniso_label
_atom_site_aniso_U_11
_atom_site_aniso_U_22
_atom_site_aniso_U_33
_atom_site_aniso_U_12
_atom_site_aniso_U_13
_atom_site_aniso_U_23
Pt 0.0238(1) 0.0219(1) 0.0259(1) -0.00596(10) -0.00647(9) -0.00149(9)
Br 0.238(2) 0.0682(9) 0.136(1) -0.007(1) -0.154(2) 0.0018(9)
Cl 0.048(1) 0.0320(9) 0.0383(9) -0.0056(8) -0.0235(8) -0.0016(7)
S 0.049(1) 0.0334(10) 0.0389(10) -0.0105(9) -0.0233(9) 0.0023(8)
P(1) 0.0206(8) 0.0226(8) 0.0305(8) -0.0067(6) -0.0061(7) -0.0015(7)
P(2) 0.0268(9) 0.0228(8) 0.0307(8) -0.0070(7) -0.0055(7) -0.0021(7)
C(1) 0.110(10) 0.032(4) 0.033(4) -0.017(5) 0.004(5) -0.007(3)
C(2) 0.18(2) 0.027(5) 0.052(6) -0.003(7) 0.011(8) -0.005(4)
C(3) 0.34(3) 0.064(9) 0.051(8) 0.06(2) -0.08(2) -0.029(7)
C(4) 0.30(3) 0.054(9) 0.032(6) -0.03(2) 0.01(1) 0.008(6)
C(5) 0.15(2) 0.065(9) 0.10(1) -0.04(1) 0.06(1) -0.021(8)
C(6) 0.11(1) 0.050(6) 0.051(6) -0.030(6) 0.038(6) -0.019(5)
C(7) 0.031(4) 0.023(3) 0.031(3) -0.004(3) -0.009(3) -0.002(3)
C(8) 0.036(4) 0.031(4) 0.041(4) -0.003(3) -0.015(3) -0.001(3)
C(9) 0.045(5) 0.042(5) 0.047(5) 0.003(4) -0.022(4) -0.004(4)
C(10) 0.074(7) 0.037(5) 0.036(4) -0.002(4) -0.010(4) 0.002(4)
C(11) 0.059(6) 0.051(5) 0.040(4) -0.020(5) 0.003(4) 0.009(4)
C(12) 0.040(4) 0.036(4) 0.038(4) -0.012(3) -0.005(3) 0.002(3)
C(13) 0.028(4) 0.028(3) 0.039(4) -0.010(3) -0.010(3) 0.001(3)
C(14) 0.026(4) 0.040(4) 0.061(5) -0.003(3) -0.016(4) -0.012(4)
C(15) 0.027(4) 0.051(5) 0.065(6) -0.006(4) -0.008(4) -0.002(4)
C(16) 0.033(5) 0.073(7) 0.065(6) -0.018(5) -0.017(4) -0.003(5)
C(17) 0.038(5) 0.109(9) 0.051(5) -0.031(6) -0.008(4) -0.030(6)
C(18) 0.034(4) 0.051(5) 0.041(4) -0.014(4) -0.008(3) -0.007(4)
C(19) 0.024(3) 0.032(4) 0.033(3) -0.009(3) -0.005(3) -0.005(3)
C(20) 0.036(4) 0.033(4) 0.055(5) -0.009(3) -0.001(4) -0.011(4)
C(21) 0.046(5) 0.040(5) 0.060(5) 0.000(4) -0.007(4) -0.025(4)
C(22) 0.032(4) 0.066(6) 0.049(5) -0.007(4) -0.001(4) -0.033(5)
C(23) 0.030(4) 0.059(5) 0.028(3) 0.000(4) -0.006(3) -0.006(3)
C(24) 0.032(4) 0.038(4) 0.030(3) -0.010(3) -0.006(3) -0.002(3)
C(25) 0.042(4) 0.024(3) 0.034(4) -0.009(3) -0.004(3) 0.002(3)
C(26) 0.051(5) 0.033(4) 0.040(4) 0.000(4) -0.016(4) 0.000(3)
C(27) 0.083(8) 0.039(5) 0.052(5) 0.007(5) -0.033(5) -0.003(4)
C(28) 0.101(10) 0.056(6) 0.038(5) 0.010(6) -0.013(6) 0.013(4)
C(29) 0.10(1) 0.056(7) 0.054(6) -0.014(7) 0.013(7) 0.017(5)
C(30) 0.054(6) 0.041(5) 0.049(5) -0.015(4) 0.003(4) 0.004(4)
C(31) 0.028(4) 0.026(3) 0.036(4) -0.008(3) -0.004(3) -0.005(3)
C(32) 0.031(4) 0.042(5) 0.057(5) -0.007(4) -0.002(4) -0.013(4)
C(33) 0.026(4) 0.057(6) 0.067(6) -0.008(4) -0.003(4) -0.014(5)
C(34) 0.039(5) 0.063(6) 0.064(6) -0.027(5) -0.015(4) -0.003(5)
C(35) 0.048(5) 0.055(6) 0.064(6) -0.026(5) -0.010(4) -0.014(5)
C(36) 0.043(5) 0.035(4) 0.051(5) -0.012(4) -0.011(4) -0.009(4)
C(37) 0.025(3) 0.031(4) 0.038(4) -0.005(3) -0.008(3) -0.005(3)
C(38) 0.046(5) 0.033(4) 0.050(5) 0.001(4) -0.010(4) -0.011(4)
C(39) 0.046(5) 0.043(5) 0.068(6) 0.013(4) -0.010(5) -0.022(5)
C(40) 0.037(5) 0.063(6) 0.050(5) 0.010(4) -0.007(4) -0.020(5)
C(41) 0.058(6) 0.071(7) 0.047(5) 0.003(5) 0.010(5) -0.003(5)
C(42) 0.046(5) 0.046(5) 0.041(4) -0.001(4) 0.003(4) 0.000(4)

loop_
_atom_type_symbol
_atom_type_description
_atom_type_scat_dispersion_real
_atom_type_scat_dispersion_imag
_atom_type_scat_source
C C 0.003 0.002
;International Tables for Crystallography
(1992, Vol. C, Tables 4.2.6.8 and 6.1.1.1)
;
H H 0.000 0.000
;International Tables for Crystallography
(1992, Vol. C, Table 6.1.1.2)
;
Br Br -0.290 2.459
;International Tables for Crystallography
(1992, Vol. C, Tables 4.2.6.8 and 6.1.1.1)
;
Cl Cl 0.148 0.159
;International Tables for Crystallography
(1992, Vol. C, Tables 4.2.6.8 and 6.1.1.1)
;
P P 0.102 0.094
;International Tables for Crystallography
(1992, Vol. C, Tables 4.2.6.8 and 6.1.1.1)
;
Pt Pt -1.703 8.390
;International Tables for Crystallography
(1992, Vol. C, Tables 4.2.6.8 and 6.1.1.1)
;
S S 0.125 0.123
;International Tables for Crystallography
(1992, Vol. C, Tables 4.2.6.8 and 6.1.1.1)
;

loop_
_geom_angle_atom_site_label_1
_geom_angle_atom_site_label_2
_geom_angle_atom_site_label_3
_geom_angle
_geom_angle_publ_flag
Cl Pt S 176.18(7) yes
Cl Pt P(1) 86.06(6) yes
Cl Pt P(2) 92.63(6) yes
S Pt P(1) 94.13(7) yes
S Pt P(2) 86.90(7) yes
P(1) Pt P(2) 175.55(6) yes
Pt S C(1) 109.6(4) yes
Pt P(1) C(7) 121.5(2) yes
Pt P(1) C(13) 111.6(2) yes
Pt P(1) C(19) 110.2(2) yes
C(7) P(1) C(13) 103.9(3) yes
C(7) P(1) C(19) 101.7(3) yes
C(13) P(1) C(19) 106.8(3) yes
Pt P(2) C(25) 117.0(2) yes
Pt P(2) C(31) 111.1(2) yes
Pt P(2) C(37) 114.2(2) yes
C(25) P(2) C(31) 105.1(4) yes
C(25) P(2) C(37) 103.2(3) yes
C(31) P(2) C(37) 105.1(3) yes
S C(1) C(2) 118(1) yes
S C(1) C(6) 124.1(9) yes
C(2) C(1) C(6) 117(1) yes
Br C(2) C(1) 119.6(9) yes
Br C(2) C(3) 118(1) yes
C(1) C(2) C(3) 121(2) yes
C(2) C(3) C(4) 118(1) yes
C(3) C(4) C(5) 124(1) yes
C(4) C(5) C(6) 118(1) yes
C(1) C(6) C(5) 119(1) yes
P(1) C(7) C(8) 118.3(6) yes
P(1) C(7) C(12) 121.6(6) yes
C(8) C(7) C(12) 120.1(7) yes
C(7) C(8) C(9) 119.5(8) yes
C(8) C(9) C(10) 120.1(8) yes
C(9) C(10) C(11) 120.1(8) yes
C(10) C(11) C(12) 120.4(8) yes
C(7) C(12) C(11) 119.9(8) yes
P(1) C(13) C(14) 118.2(6) yes
P(1) C(13) C(18) 123.3(6) yes
C(14) C(13) C(18) 118.5(7) yes
C(13) C(14) C(15) 120.8(8) yes
C(14) C(15) C(16) 120.2(9) yes
C(15) C(16) C(17) 121.3(8) yes
C(16) C(17) C(18) 115.4(9) yes
C(13) C(18) C(17) 123.7(8) yes
P(1) C(19) C(20) 121.2(6) yes
P(1) C(19) C(24) 120.4(6) yes
C(20) C(19) C(24) 118.4(7) yes
C(19) C(20) C(21) 120.8(8) yes
C(20) C(21) C(22) 119.9(8) yes
C(21) C(22) C(23) 119.9(8) yes
C(22) C(23) C(24) 119.9(8) yes
C(19) C(24) C(23) 121.0(8) yes
P(2) C(25) C(26) 119.8(6) yes
P(2) C(25) C(30) 120.8(7) yes
C(26) C(25) C(30) 119.4(8) yes
C(25) C(26) C(27) 120.8(9) yes
C(26) C(27) C(28) 119(1) yes
C(27) C(28) C(29) 119.7(9) yes
C(28) C(29) C(30) 122(1) yes
C(25) C(30) C(29) 118(1) yes
P(2) C(31) C(32) 118.5(6) yes
P(2) C(31) C(36) 122.4(6) yes
C(32) C(31) C(36) 119.2(7) yes
C(31) C(32) C(33) 120.8(8) yes
C(32) C(33) C(34) 119.7(8) yes
C(33) C(34) C(35) 119.5(8) yes
C(34) C(35) C(36) 120.9(9) yes
C(31) C(36) C(35) 119.9(8) yes
P(2) C(37) C(38) 121.8(6) yes
P(2) C(37) C(42) 118.9(6) yes
C(38) C(37) C(42) 119.2(8) yes
C(37) C(38) C(39) 119.7(9) yes
C(38) C(39) C(40) 119.5(9) yes
C(39) C(40) C(41) 119.8(9) yes
C(40) C(41) C(42) 122.3(9) yes
C(37) C(42) C(41) 119.4(9) yes

loop_
_geom_bond_atom_site_label_1
_geom_bond_atom_site_label_2
_geom_bond_distance
_geom_bond_publ_flag
Pt Cl 2.342(2) yes
Pt S 2.299(2) yes
Pt P(1) 2.332(2) yes
Pt P(2) 2.319(2) yes
Br C(2) 1.82(2) yes
S C(1) 1.73(1) yes
P(1) C(7) 1.825(7) yes
P(1) C(13) 1.820(7) yes
P(1) C(19) 1.819(7) yes
P(2) C(25) 1.833(8) yes
P(2) C(31) 1.828(7) yes
P(2) C(37) 1.833(8) yes
C(1) C(2) 1.48(2) yes
C(1) C(6) 1.38(2) yes
C(2) C(3) 1.30(3) yes
C(3) C(4) 1.41(3) yes
C(4) C(5) 1.32(3) yes
C(5) C(6) 1.45(2) yes
C(7) C(8) 1.39(1) yes
C(7) C(12) 1.39(1) yes
C(8) C(9) 1.40(1) yes
C(9) C(10) 1.39(1) yes
C(10) C(11) 1.38(1) yes
C(11) C(12) 1.38(1) yes
C(13) C(14) 1.38(1) yes
C(13) C(18) 1.36(1) yes
C(14) C(15) 1.40(1) yes
C(15) C(16) 1.34(1) yes
C(16) C(17) 1.45(1) yes
C(17) C(18) 1.40(1) yes
C(19) C(20) 1.40(1) yes
C(19) C(24) 1.40(1) yes
C(20) C(21) 1.41(1) yes
C(21) C(22) 1.36(1) yes
C(22) C(23) 1.42(1) yes
C(23) C(24) 1.37(1) yes
C(25) C(26) 1.39(1) yes
C(25) C(30) 1.39(1) yes
C(26) C(27) 1.40(1) yes
C(27) C(28) 1.40(2) yes
C(28) C(29) 1.35(2) yes
C(29) C(30) 1.41(1) yes
C(31) C(32) 1.39(1) yes
C(31) C(36) 1.39(1) yes
C(32) C(33) 1.36(1) yes
C(33) C(34) 1.40(1) yes
C(34) C(35) 1.38(1) yes
C(35) C(36) 1.37(1) yes
C(37) C(38) 1.38(1) yes
C(37) C(42) 1.39(1) yes
C(38) C(39) 1.41(1) yes
C(39) C(40) 1.39(1) yes
C(40) C(41) 1.33(2) yes
C(41) C(42) 1.38(1) yes

loop_
_geom_contact_atom_site_label_1
_geom_contact_atom_site_label_2
_geom_contact_distance
_geom_contact_site_symmetry_2
C(16) C(23) 3.53(1) 1_655
C(16) C(24) 3.57(1) 1_655
C(17) C(38) 3.58(2) 1_565
C(22) C(24) 3.46(1) 2_566
C(22) C(23) 3.58(1) 2_566
C(23) C(23) 3.41(2) 2_566
C(23) C(24) 3.56(1) 2_566

loop_
_geom_torsion_atom_site_label_1
_geom_torsion_atom_site_label_2
_geom_torsion_atom_site_label_3
_geom_torsion_atom_site_label_4
_geom_torsion
_geom_torsion_publ_flag
Pt S C(1) C(2) -164.7(7) yes
Pt S C(1) C(6) 16.8(9) yes
Pt P(1) C(7) C(8) 63.6(7) yes
Pt P(1) C(7) C(12) -117.5(6) yes
Pt P(1) C(13) C(14) 47.2(7) yes
Pt P(1) C(13) C(18) -133.1(7) yes
Pt P(1) C(19) C(20) -164.6(6) yes
Pt P(1) C(19) C(24) 14.9(6) yes
Pt P(2) C(25) C(26) -65.6(7) yes
Pt P(2) C(25) C(30) 112.1(7) yes
Pt P(2) C(31) C(32) -40.5(7) yes
Pt P(2) C(31) C(36) 140.1(6) yes
Pt P(2) C(37) C(38) 143.1(6) yes
Pt P(2) C(37) C(42) -38.3(7) yes
Br C(2) C(1) S 1(1) yes
Br C(2) C(1) C(6) -179.4(7) yes
Br C(2) C(3) C(4) 178(1) yes
Cl Pt S C(1) 157.0(10) yes
Cl Pt P(1) C(7) 166.3(3) yes
Cl Pt P(1) C(13) 43.2(3) yes
Cl Pt P(1) C(19) -75.2(3) yes
Cl Pt P(2) C(25) 15.0(3) yes
Cl Pt P(2) C(31) 135.6(3) yes
Cl Pt P(2) C(37) -105.8(3) yes
S Pt P(1) C(7) -17.6(3) yes
S Pt P(1) C(13) -140.6(3) yes
S Pt P(1) C(19) 101.0(3) yes
S Pt P(2) C(25) -161.2(3) yes
S Pt P(2) C(31) -40.6(3) yes
S Pt P(2) C(37) 78.0(3) yes
S C(1) C(2) C(3) 178(1) yes
S C(1) C(6) C(5) -178.1(8) yes
P(1) Pt S C(1) 64.3(3) yes
P(1) Pt P(2) C(25) -57.8(8) yes
P(1) Pt P(2) C(31) 62.9(8) yes
P(1) Pt P(2) C(37) -178.5(7) yes
P(1) C(7) C(8) C(9) 179.6(6) yes
P(1) C(7) C(12) C(11) -178.1(7) yes
P(1) C(13) C(14) C(15) 178.2(7) yes
P(1) C(13) C(18) C(17) -177.5(8) yes
P(1) C(19) C(20) C(21) 178.1(7) yes
P(1) C(19) C(24) C(23) -179.3(6) yes
P(2) Pt S C(1) -120.0(3) yes
P(2) Pt P(1) C(7) -120.8(8) yes
P(2) Pt P(1) C(13) 116.2(8) yes
P(2) Pt P(1) C(19) -2.2(8) yes
P(2) C(25) C(26) C(27) 178.8(7) yes
P(2) C(25) C(30) C(29) -179.3(8) yes
P(2) C(31) C(32) C(33) -180.0(8) yes
P(2) C(31) C(36) C(35) -179.3(7) yes
P(2) C(37) C(38) C(39) -179.7(7) yes
P(2) C(37) C(42) C(41) -178.9(9) yes
C(1) C(2) C(3) C(4) 2(2) yes
C(1) C(6) C(5) C(4) -3(1) yes
C(2) C(1) C(6) C(5) 3(1) yes
C(2) C(3) C(4) C(5) -2(3) yes
C(3) C(2) C(1) C(6) -2(1) yes
C(3) C(4) C(5) C(6) 2(2) yes
C(7) P(1) C(13) C(14) -85.4(7) yes
C(7) P(1) C(13) C(18) 94.4(7) yes
C(7) P(1) C(19) C(20) -34.5(7) yes
C(7) P(1) C(19) C(24) 144.9(6) yes
C(7) C(8) C(9) C(10) -1(1) yes
C(7) C(12) C(11) C(10) -1(1) yes
C(8) C(7) P(1) C(13) -169.8(6) yes
C(8) C(7) P(1) C(19) -59.0(6) yes
C(8) C(7) C(12) C(11) 0(1) yes
C(8) C(9) C(10) C(11) 0(1) yes
C(9) C(8) C(7) C(12) 0(1) yes
C(9) C(10) C(11) C(12) 1(1) yes
C(12) C(7) P(1) C(13) 9.1(7) yes
C(12) C(7) P(1) C(19) 119.8(6) yes
C(13) P(1) C(19) C(20) 74.1(7) yes
C(13) P(1) C(19) C(24) -106.5(6) yes
C(13) C(14) C(15) C(16) 1(1) yes
C(13) C(18) C(17) C(16) -2(1) yes
C(14) C(13) P(1) C(19) 167.7(6) yes
C(14) C(13) C(18) C(17) 2(1) yes
C(14) C(15) C(16) C(17) -1(1) yes
C(15) C(14) C(13) C(18) -1(1) yes
C(15) C(16) C(17) C(18) 2(1) yes
C(18) C(13) P(1) C(19) -12.6(8) yes
C(19) C(20) C(21) C(22) 2(1) yes
C(19) C(24) C(23) C(22) 0(1) yes
C(20) C(19) C(24) C(23) 0(1) yes
C(20) C(21) C(22) C(23) -2(1) yes
C(21) C(20) C(19) C(24) -1(1) yes
C(21) C(22) C(23) C(24) 1(1) yes
C(25) P(2) C(31) C(32) 87.0(7) yes
C(25) P(2) C(31) C(36) -92.4(7) yes
C(25) P(2) C(37) C(38) 15.0(7) yes
C(25) P(2) C(37) C(42) -166.4(7) yes
C(25) C(26) C(27) C(28) 0(1) yes
C(25) C(30) C(29) C(28) 1(1) yes
C(26) C(25) P(2) C(31) 170.6(6) yes
C(26) C(25) P(2) C(37) 60.7(7) yes
C(26) C(25) C(30) C(29) -1(1) yes
C(26) C(27) C(28) C(29) 0(1) yes
C(27) C(26) C(25) C(30) 1(1) yes
C(27) C(28) C(29) C(30) -1(1) yes
C(30) C(25) P(2) C(31) -11.7(8) yes
C(30) C(25) P(2) C(37) -121.5(7) yes
C(31) P(2) C(37) C(38) -94.9(7) yes
C(31) P(2) C(37) C(42) 83.7(7) yes
C(31) C(32) C(33) C(34) 0(1) yes
C(31) C(36) C(35) C(34) 0(1) yes
C(32) C(31) P(2) C(37) -164.4(7) yes
C(32) C(31) C(36) C(35) 1(1) yes
C(32) C(33) C(34) C(35) 1(1) yes
C(33) C(32) C(31) C(36) 0(1) yes
C(33) C(34) C(35) C(36) 0(1) yes
C(36) C(31) P(2) C(37) 16.2(8) yes
C(37) C(38) C(39) C(40) -1(1) yes
C(37) C(42) C(41) C(40) -1(1) yes
C(38) C(37) C(42) C(41) 0(1) yes
C(38) C(39) C(40) C(41) 0(1) yes
C(39) C(38) C(37) C(42) 1(1) yes
C(39) C(40) C(41) C(42) 1(1) yes
C(39) C(40) C(41) C(42) 1(1) yes
